data_9009213
loop_
_publ_author_name
'Wyckoff, R. W. G.'

_publ_section_title
;
 Second edition. Interscience Publishers, New York, New York
;
_journal_name_full 'Crystal Structures'
_journal_page_first 307
_journal_page_last 308
_journal_volume 1
_journal_year 1963
_chemical_formula_structural HgBr2
_chemical_formula_sum 'Br2 Hg'
_space_group_IT_number 62
_symmetry_space_group_name_Hall '-P 2c 2ab'
_symmetry_space_group_name_H-M 'P b n m'
_cell_angle_alpha 90
_cell_angle_beta 90
_cell_angle_gamma 90
_cell_length_a 4.624
_cell_length_b 12.445
_cell_length_c 6.798
_cell_formula_units_Z 8
_cell_volume 391.196
_database_code_amcsd 0011892
_exptl_crystal_density_diffrn 12.238
_cod_original_formula_sum 'Hg Br2'
_cod_database_code 9009213
_amcsd_formula_title HgBr2

loop_
_space_group_symop_operation_xyz
x,y,z
x,y,1/2-z
-x,-y,1/2+z
1/2+x,1/2-y,1/2+z
1/2-x,1/2+y,1/2-z
1/2-x,1/2+y,z
1/2+x,1/2-y,-z
-x,-y,-z

loop_
_atom_site_label
_atom_site_fract_x
_atom_site_fract_y
_atom_site_fract_z
Hg 0.00000 0.00000 0.33400
Br1 0.00000 0.13200 0.05600
Br2 0.00000 0.36800 0.38900

loop_
_cod_related_entry_id
_cod_related_entry_database
_cod_related_entry_code
1 AMCSD 0011892
